data_1502279
loop_
_publ_author_name
'Kuang, Yulong'
'Liu, Xiaohua'
'Chang, Lu'
'Wang, Min'
'Lin, Lili'
'Feng, Xiaoming'

_publ_section_title
;
 Catalytic asymmetric conjugate allylation of coumarins.
;
_journal_issue 15
_journal_name_full 'Organic letters'
_journal_page_first 3814
_journal_page_last 3817
_journal_paper_doi 10.1021/ol201312y
_journal_volume 13
_journal_year 2011
_chemical_absolute_configuration ad
_chemical_formula_moiety 'C17 H20 O4'
_chemical_formula_sum 'C17 H20 O4'
_chemical_formula_weight 288.33
_chemical_name_systematic
; 
 ? 
;
_space_group_IT_number 19
_symmetry_cell_setting orthorhombic
_symmetry_space_group_name_Hall 'P 2ac 2ab'
_symmetry_space_group_name_H-M 'P 21 21 21'
_atom_sites_solution_hydrogens geom
_atom_sites_solution_primary direct
_atom_sites_solution_secondary difmap
_audit_creation_method SHELXL-97
_cell_angle_alpha 90.00
_cell_angle_beta 90.00
_cell_angle_gamma 90.00
_cell_formula_units_Z 4
_cell_length_a 8.5637(13)
_cell_length_b 12.1843(18)
_cell_length_c 15.300(2)
_cell_measurement_reflns_used 11347
_cell_measurement_temperature 173(2)
_cell_measurement_theta_max 68.22
_cell_measurement_theta_min 3.12
_cell_volume 1596.4(4)
_computing_cell_refinement 'Rapid Auto Ver 2.30(Rigaku 1998)'
_computing_data_collection 'Rapid Auto Ver 2.30(Rigaku 1998)'
_computing_data_reduction 'Rapid Auto Ver 2.30(Rigaku 1998)'
_computing_molecular_graphics 'XP in Siemens SHELXTL (Sheldrick, 1994)'
_computing_publication_material 'SHELX97 (Sheldrick, 1997)'
_computing_structure_refinement 'SHELXL-97 (Sheldrick, 1997)'
_computing_structure_solution 'SHELXS-97 (Sheldrick, 1990)'
_diffrn_ambient_temperature 173(2)
_diffrn_measured_fraction_theta_full 0.998
_diffrn_measured_fraction_theta_max 0.998
_diffrn_measurement_device_type 'Rigaku raxis Rapid IP Area Detector'
_diffrn_measurement_method '\w scans'
_diffrn_radiation_monochromator graphite
_diffrn_radiation_source 'rotating anode'
_diffrn_radiation_type CuK\a
_diffrn_radiation_wavelength 1.54186
_diffrn_reflns_av_R_equivalents 0.0367
_diffrn_reflns_av_sigmaI/netI 0.0291
_diffrn_reflns_limit_h_max 10
_diffrn_reflns_limit_h_min -9
_diffrn_reflns_limit_k_max 14
_diffrn_reflns_limit_k_min -14
_diffrn_reflns_limit_l_max 18
_diffrn_reflns_limit_l_min -16
_diffrn_reflns_number 11290
_diffrn_reflns_theta_full 68.21
_diffrn_reflns_theta_max 68.21
_diffrn_reflns_theta_min 4.64
_exptl_absorpt_coefficient_mu 0.691
_exptl_absorpt_correction_T_max 0.7067
_exptl_absorpt_correction_T_min 0.6623
_exptl_absorpt_correction_type numerical
_exptl_absorpt_process_details 'NUMABS by T.Higashi Jun 3, 2003'
_exptl_crystal_colour colorless
_exptl_crystal_density_diffrn 1.200
_exptl_crystal_density_method 'not measured'
_exptl_crystal_description block
_exptl_crystal_F_000 616
_exptl_crystal_size_max 0.65
_exptl_crystal_size_mid 0.60
_exptl_crystal_size_min 0.54
_refine_diff_density_max 0.159
_refine_diff_density_min -0.106
_refine_diff_density_rms 0.029
_refine_ls_abs_structure_details 'Flack H D (1983), Acta Cryst. A39, 876-881'
_refine_ls_abs_structure_Flack 0.06(19)
_refine_ls_extinction_coef 0.0145(5)
_refine_ls_extinction_expression Fc^*^=kFc[1+0.001xFc^2^\l^3^/sin(2\q)]^-1/4^
_refine_ls_extinction_method SHELXL
_refine_ls_goodness_of_fit_ref 1.150
_refine_ls_hydrogen_treatment constr
_refine_ls_matrix_type full
_refine_ls_number_parameters 194
_refine_ls_number_reflns 2907
_refine_ls_number_restraints 0
_refine_ls_restrained_S_all 1.150
_refine_ls_R_factor_all 0.0352
_refine_ls_R_factor_gt 0.0338
_refine_ls_shift/su_max 0.000
_refine_ls_shift/su_mean 0.000
_refine_ls_structure_factor_coef Fsqd
_refine_ls_weighting_details 'calc w=1/[\s^2^(Fo^2^)+(0.0168P)^2^+0.3755P] where P=(Fo^2^+2Fc^2^)/3'
_refine_ls_weighting_scheme calc
_refine_ls_wR_factor_gt 0.0718
_refine_ls_wR_factor_ref 0.0726
_reflns_number_gt 2810
_reflns_number_total 2907
_reflns_threshold_expression >2sigma(I)
_cod_data_source_file ol201312y_si_001.cif
_cod_data_source_block sx2919
_cod_original_sg_symbol_H-M P2(1)2(1)2(1)
_cod_database_code 1502279

loop_
_symmetry_equiv_pos_as_xyz
'x, y, z'
'-x+1/2, -y, z+1/2'
'-x, y+1/2, -z+1/2'
'x+1/2, -y+1/2, -z'

loop_
_atom_site_label
_atom_site_type_symbol
_atom_site_fract_x
_atom_site_fract_y
_atom_site_fract_z
_atom_site_U_iso_or_equiv
_atom_site_adp_type
_atom_site_occupancy
_atom_site_symmetry_multiplicity
_atom_site_calc_flag
_atom_site_refinement_flags
O1 O 0.50914(13) 0.53888(9) 0.56987(7) 0.0290(3) Uani 1 1 d .
O2 O 0.57641(14) 0.66614(9) 0.66449(8) 0.0346(3) Uani 1 1 d .
O3 O 0.13826(14) 0.50902(11) 0.75930(8) 0.0399(3) Uani 1 1 d .
O4 O 0.20533(12) 0.61480(9) 0.64346(7) 0.0283(3) Uani 1 1 d .
C1 C 0.39511(19) 0.36738(13) 0.61932(10) 0.0283(4) Uani 1 1 d .
C2 C 0.3220(2) 0.26914(15) 0.59675(13) 0.0437(5) Uani 1 1 d .
H2A H 0.2967 0.2173 0.6409 0.052 Uiso 1 1 calc R
C3 C 0.2862(3) 0.24659(18) 0.51062(14) 0.0566(6) Uani 1 1 d .
H3A H 0.2376 0.1790 0.4958 0.068 Uiso 1 1 calc R
C4 C 0.3207(3) 0.32181(18) 0.44601(13) 0.0535(6) Uani 1 1 d .
H4A H 0.2948 0.3058 0.3870 0.064 Uiso 1 1 calc R
C5 C 0.3923(2) 0.42009(15) 0.46625(11) 0.0389(4) Uani 1 1 d .
H5A H 0.4155 0.4723 0.4220 0.047 Uiso 1 1 calc R
C6 C 0.42931(18) 0.44040(12) 0.55245(11) 0.0285(4) Uani 1 1 d .
C7 C 0.50313(18) 0.58388(12) 0.65082(10) 0.0267(3) Uani 1 1 d .
C8 C 0.40716(18) 0.52402(12) 0.71886(10) 0.0260(3) Uani 1 1 d .
H8A H 0.4421 0.5489 0.7780 0.031 Uiso 1 1 calc R
C9 C 0.43551(19) 0.39960(12) 0.71192(10) 0.0268(3) Uani 1 1 d .
H9A H 0.3628 0.3610 0.7528 0.032 Uiso 1 1 calc R
C10 C 0.60433(19) 0.36942(13) 0.73615(10) 0.0302(4) Uani 1 1 d .
H10A H 0.6193 0.2894 0.7285 0.036 Uiso 1 1 calc R
H10B H 0.6769 0.4076 0.6960 0.036 Uiso 1 1 calc R
C11 C 0.6429(2) 0.39996(14) 0.82795(11) 0.0343(4) Uani 1 1 d .
H11A H 0.5842 0.3655 0.8730 0.041 Uiso 1 1 calc R
C12 C 0.7502(2) 0.46992(15) 0.85204(13) 0.0435(5) Uani 1 1 d .
H12A H 0.8117 0.5063 0.8093 0.052 Uiso 1 1 calc R
H12B H 0.7668 0.4844 0.9123 0.052 Uiso 1 1 calc R
C13 C 0.23341(19) 0.54801(12) 0.71019(10) 0.0273(3) Uani 1 1 d .
C14 C 0.04278(18) 0.64489(14) 0.61759(12) 0.0325(4) Uani 1 1 d .
C15 C -0.0473(2) 0.54116(16) 0.59502(13) 0.0444(5) Uani 1 1 d .
H15A H -0.0615 0.4968 0.6479 0.067 Uiso 1 1 calc R
H15B H 0.0111 0.4988 0.5515 0.067 Uiso 1 1 calc R
H15C H -0.1497 0.5610 0.5711 0.067 Uiso 1 1 calc R
C16 C 0.0700(2) 0.71406(16) 0.53645(13) 0.0448(5) Uani 1 1 d .
H16A H 0.1339 0.7780 0.5516 0.067 Uiso 1 1 calc R
H16B H -0.0306 0.7387 0.5131 0.067 Uiso 1 1 calc R
H16C H 0.1244 0.6701 0.4923 0.067 Uiso 1 1 calc R
C17 C -0.0319(2) 0.71187(16) 0.68997(13) 0.0431(5) Uani 1 1 d .
H17A H -0.0421 0.6665 0.7425 0.065 Uiso 1 1 calc R
H17B H -0.1354 0.7367 0.6712 0.065 Uiso 1 1 calc R
H17C H 0.0337 0.7757 0.7029 0.065 Uiso 1 1 calc R

loop_
_atom_site_aniso_label
_atom_site_aniso_U_11
_atom_site_aniso_U_22
_atom_site_aniso_U_33
_atom_site_aniso_U_23
_atom_site_aniso_U_13
_atom_site_aniso_U_12
O1 0.0297(6) 0.0289(6) 0.0284(6) 0.0018(5) 0.0035(5) -0.0063(5)
O2 0.0323(6) 0.0252(5) 0.0462(7) -0.0017(5) -0.0029(5) -0.0043(5)
O3 0.0324(7) 0.0532(8) 0.0343(7) 0.0094(6) 0.0105(6) 0.0023(6)
O4 0.0222(6) 0.0330(6) 0.0298(6) 0.0031(5) -0.0010(5) 0.0011(5)
C1 0.0279(8) 0.0290(8) 0.0281(8) -0.0004(7) 0.0015(7) -0.0015(7)
C2 0.0525(12) 0.0354(9) 0.0434(11) 0.0005(8) 0.0014(9) -0.0128(9)
C3 0.0722(17) 0.0497(11) 0.0477(13) -0.0124(10) -0.0064(12) -0.0267(12)
C4 0.0612(14) 0.0662(14) 0.0332(11) -0.0142(10) -0.0061(10) -0.0150(11)
C5 0.0410(10) 0.0486(10) 0.0271(9) -0.0001(8) -0.0005(8) -0.0047(9)
C6 0.0256(8) 0.0293(8) 0.0307(9) -0.0010(7) -0.0003(7) -0.0030(7)
C7 0.0233(8) 0.0259(7) 0.0308(9) 0.0017(7) -0.0010(7) 0.0043(7)
C8 0.0267(8) 0.0282(8) 0.0230(8) -0.0025(6) -0.0016(7) 0.0002(7)
C9 0.0296(8) 0.0244(7) 0.0264(8) 0.0043(6) 0.0030(7) -0.0021(6)
C10 0.0328(9) 0.0252(7) 0.0325(9) 0.0055(7) 0.0027(7) 0.0031(7)
C11 0.0310(9) 0.0419(9) 0.0300(9) 0.0105(7) -0.0011(7) 0.0022(8)
C12 0.0448(11) 0.0446(10) 0.0413(11) 0.0028(9) -0.0063(9) -0.0008(9)
C13 0.0298(8) 0.0281(7) 0.0241(8) -0.0019(6) 0.0016(7) 0.0010(7)
C14 0.0200(8) 0.0373(9) 0.0401(10) 0.0019(8) -0.0055(7) 0.0002(7)
C15 0.0352(10) 0.0479(11) 0.0501(12) -0.0040(9) -0.0062(9) -0.0089(9)
C16 0.0399(11) 0.0497(11) 0.0448(11) 0.0107(9) -0.0153(9) -0.0023(9)
C17 0.0251(9) 0.0441(10) 0.0601(13) -0.0046(9) -0.0004(9) 0.0069(8)

loop_
_atom_type_symbol
_atom_type_description
_atom_type_scat_dispersion_real
_atom_type_scat_dispersion_imag
_atom_type_scat_source
C C 0.0181 0.0091 'International Tables Vol C Tables 4.2.6.8 and 6.1.1.4'
H H 0.0000 0.0000 'International Tables Vol C Tables 4.2.6.8 and 6.1.1.4'
O O 0.0492 0.0322 'International Tables Vol C Tables 4.2.6.8 and 6.1.1.4'

loop_
_geom_angle_atom_site_label_1
_geom_angle_atom_site_label_2
_geom_angle_atom_site_label_3
_geom_angle
C7 O1 C6 119.99(12)
C13 O4 C14 121.55(12)
C6 C1 C2 117.56(15)
C6 C1 C9 118.48(13)
C2 C1 C9 123.95(15)
C3 C2 C1 120.47(18)
C3 C2 H2A 119.8
C1 C2 H2A 119.8
C4 C3 C2 120.26(18)
C4 C3 H3A 119.9
C2 C3 H3A 119.9
C3 C4 C5 120.69(18)
C3 C4 H4A 119.7
C5 C4 H4A 119.7
C6 C5 C4 118.18(17)
C6 C5 H5A 120.9
C4 C5 H5A 120.9
C5 C6 C1 122.82(15)
C5 C6 O1 116.50(14)
C1 C6 O1 120.66(14)
O2 C7 O1 118.49(14)
O2 C7 C8 124.48(15)
O1 C7 C8 117.01(13)
C7 C8 C13 112.23(13)
C7 C8 C9 109.97(13)
C13 C8 C9 109.72(13)
C7 C8 H8A 108.3
C13 C8 H8A 108.3
C9 C8 H8A 108.3
C1 C9 C10 112.30(13)
C1 C9 C8 106.54(13)
C10 C9 C8 111.56(13)
C1 C9 H9A 108.8
C10 C9 H9A 108.8
C8 C9 H9A 108.8
C11 C10 C9 112.08(14)
C11 C10 H10A 109.2
C9 C10 H10A 109.2
C11 C10 H10B 109.2
C9 C10 H10B 109.2
H10A C10 H10B 107.9
C12 C11 C10 125.78(17)
C12 C11 H11A 117.1
C10 C11 H11A 117.1
C11 C12 H12A 120.0
C11 C12 H12B 120.0
H12A C12 H12B 120.0
O3 C13 O4 126.75(15)
O3 C13 C8 122.04(15)
O4 C13 C8 111.21(13)
O4 C14 C17 109.36(14)
O4 C14 C16 102.10(13)
C17 C14 C16 111.28(15)
O4 C14 C15 109.23(14)
C17 C14 C15 113.52(15)
C16 C14 C15 110.71(15)
C14 C15 H15A 109.5
C14 C15 H15B 109.5
H15A C15 H15B 109.5
C14 C15 H15C 109.5
H15A C15 H15C 109.5
H15B C15 H15C 109.5
C14 C16 H16A 109.5
C14 C16 H16B 109.5
H16A C16 H16B 109.5
C14 C16 H16C 109.5
H16A C16 H16C 109.5
H16B C16 H16C 109.5
C14 C17 H17A 109.5
C14 C17 H17B 109.5
H17A C17 H17B 109.5
C14 C17 H17C 109.5
H17A C17 H17C 109.5
H17B C17 H17C 109.5

loop_
_geom_bond_atom_site_label_1
_geom_bond_atom_site_label_2
_geom_bond_distance
O1 C7 1.3554(18)
O1 C6 1.4065(18)
O2 C7 1.2009(18)
O3 C13 1.2059(19)
O4 C13 1.3276(18)
O4 C14 1.4929(18)
C1 C6 1.387(2)
C1 C2 1.394(2)
C1 C9 1.510(2)
C2 C3 1.381(3)
C2 H2A 0.9500
C3 C4 1.380(3)
C3 H3A 0.9500
C4 C5 1.381(3)
C4 H4A 0.9500
C5 C6 1.379(2)
C5 H5A 0.9500
C7 C8 1.514(2)
C8 C13 1.522(2)
C8 C9 1.539(2)
C8 H8A 1.0000
C9 C10 1.537(2)
C9 H9A 1.0000
C10 C11 1.490(2)
C10 H10A 0.9900
C10 H10B 0.9900
C11 C12 1.307(2)
C11 H11A 0.9500
C12 H12A 0.9500
C12 H12B 0.9500
C14 C17 1.517(2)
C14 C16 1.519(2)
C14 C15 1.521(2)
C15 H15A 0.9800
C15 H15B 0.9800
C15 H15C 0.9800
C16 H16A 0.9800
C16 H16B 0.9800
C16 H16C 0.9800
C17 H17A 0.9800
C17 H17B 0.9800
C17 H17C 0.9800

loop_
_geom_torsion_atom_site_label_1
_geom_torsion_atom_site_label_2
_geom_torsion_atom_site_label_3
_geom_torsion_atom_site_label_4
_geom_torsion
C6 C1 C2 C3 0.1(3)
C9 C1 C2 C3 178.73(19)
C1 C2 C3 C4 -0.8(4)
C2 C3 C4 C5 0.5(4)
C3 C4 C5 C6 0.5(3)
C4 C5 C6 C1 -1.2(3)
C4 C5 C6 O1 176.93(17)
C2 C1 C6 C5 0.9(3)
C9 C1 C6 C5 -177.81(16)
C2 C1 C6 O1 -177.17(16)
C9 C1 C6 O1 4.2(2)
C7 O1 C6 C5 157.28(15)
C7 O1 C6 C1 -24.6(2)
C6 O1 C7 O2 177.71(13)
C6 O1 C7 C8 -0.5(2)
O2 C7 C8 C13 101.46(18)
O1 C7 C8 C13 -80.46(17)
O2 C7 C8 C9 -136.12(16)
O1 C7 C8 C9 41.97(18)
C6 C1 C9 C10 -86.60(18)
C2 C1 C9 C10 94.8(2)
C6 C1 C9 C8 35.81(19)
C2 C1 C9 C8 -142.75(17)
C7 C8 C9 C1 -56.85(17)
C13 C8 C9 C1 67.05(16)
C7 C8 C9 C10 66.03(17)
C13 C8 C9 C10 -170.06(12)
C1 C9 C10 C11 -179.20(13)
C8 C9 C10 C11 61.27(17)
C9 C10 C11 C12 -118.08(19)
C14 O4 C13 O3 -4.0(2)
C14 O4 C13 C8 175.90(13)
C7 C8 C13 O3 -178.97(15)
C9 C8 C13 O3 58.5(2)
C7 C8 C13 O4 1.17(18)
C9 C8 C13 O4 -121.41(14)
C13 O4 C14 C17 65.86(18)
C13 O4 C14 C16 -176.18(14)
C13 O4 C14 C15 -58.93(19)
